data_4076241
loop_
_publ_author_name
'Abdur-Rashid, Kamaluddin'
'Fedorkiw, Terry'
'Lough, Alan J.'
'Morris, Robert H.'

_publ_section_title
;
 Coordinatively Unsaturated Hydridoruthenium(II) Complexes of
 N-Heterocyclic Carbenes
;
_journal_issue 1
_journal_name_full Organometallics
_journal_page_first 86
_journal_paper_doi 10.1021/om034178g
_journal_volume 23
_journal_year 2004
_chemical_formula_moiety 'C57 H56 N2 P2 Ru'
_chemical_formula_sum 'C57 H56 N2 P2 Ru'
_chemical_formula_weight 932.05
_space_group_IT_number 2
_symmetry_cell_setting triclinic
_symmetry_space_group_name_Hall '-P 1'
_symmetry_space_group_name_H-M 'P -1'
_atom_sites_solution_hydrogens geom
_atom_sites_solution_primary direct
_atom_sites_solution_secondary difmap
_audit_creation_method SHELXL-97
_cell_angle_alpha 80.145(1)
_cell_angle_beta 78.027(1)
_cell_angle_gamma 86.100(1)
_cell_formula_units_Z 2
_cell_length_a 11.2350(2)
_cell_length_b 11.6468(2)
_cell_length_c 18.6606(4)
_cell_measurement_reflns_used 9596
_cell_measurement_temperature 150(1)
_cell_measurement_theta_max 27.5
_cell_measurement_theta_min 2.6
_cell_volume 2352.07(8)
_computing_cell_refinement 'Denzo-SMN (Otwinowski & Minor, 1997)'
_computing_data_collection 'Collect (Nonius BV, 1997-2002)'
_computing_data_reduction Denzo-SMN
_computing_molecular_graphics 'SHELXTL V6.12'
_computing_publication_material 'SHELXTL V6.12'
_computing_structure_refinement 'SHELXTL V6.12(Sheldrick, 2001)'
_computing_structure_solution 'SIR-92 (Altomare et al., 1993)'
_diffrn_ambient_temperature 150(1)
_diffrn_detector_area_resol_mean 9
_diffrn_measured_fraction_theta_full 0.995
_diffrn_measured_fraction_theta_max 0.995
_diffrn_measurement_device_type 'Nonius KappaCCD'
_diffrn_measurement_method '\f scans and \w scans with \k offsets'
_diffrn_radiation_monochromator graphite
_diffrn_radiation_source 'fine-focus sealed tube'
_diffrn_radiation_type MoK\a
_diffrn_radiation_wavelength 0.71073
_diffrn_reflns_av_R_equivalents 0.031
_diffrn_reflns_av_sigmaI/netI 0.045
_diffrn_reflns_limit_h_max 14
_diffrn_reflns_limit_h_min -14
_diffrn_reflns_limit_k_max 15
_diffrn_reflns_limit_k_min -14
_diffrn_reflns_limit_l_max 24
_diffrn_reflns_limit_l_min -23
_diffrn_reflns_number 27554
_diffrn_reflns_theta_full 27.51
_diffrn_reflns_theta_max 27.51
_diffrn_reflns_theta_min 2.61
_diffrn_standards_decay_% 9
_diffrn_standards_number 9
_exptl_absorpt_coefficient_mu 0.441
_exptl_absorpt_correction_T_max 0.8864
_exptl_absorpt_correction_T_min 0.8644
_exptl_absorpt_correction_type mulit-scan
_exptl_absorpt_process_details 'Denzo-SMN (Otwinowski & Minor, 1997)'
_exptl_crystal_density_diffrn 1.316
_exptl_crystal_density_method 'not measured'
_exptl_crystal_description block
_exptl_crystal_F_000 972
_exptl_crystal_size_max 0.34
_exptl_crystal_size_mid 0.30
_exptl_crystal_size_min 0.28
_refine_diff_density_max 0.449
_refine_diff_density_min -0.572
_refine_diff_density_rms 0.058
_refine_ls_extinction_coef 0.0033(5)
_refine_ls_extinction_expression Fc^*^=kFc[1+0.001xFc^2^\l^3^/sin(2\q)]^-1/4^
_refine_ls_extinction_method SHELXL
_refine_ls_goodness_of_fit_ref 1.041
_refine_ls_hydrogen_treatment mixed
_refine_ls_matrix_type full
_refine_ls_number_parameters 569
_refine_ls_number_reflns 10769
_refine_ls_number_restraints 0
_refine_ls_restrained_S_all 1.041
_refine_ls_R_factor_all 0.0397
_refine_ls_R_factor_gt 0.0315
_refine_ls_shift/su_max 0.002
_refine_ls_shift/su_mean 0.000
_refine_ls_structure_factor_coef Fsqd
_refine_ls_weighting_details 'calc w=1/[\s^2^(Fo^2^)+(0.0212P)^2^+1.4608P] where P=(Fo^2^+2Fc^2^)/3'
_refine_ls_weighting_scheme calc
_refine_ls_wR_factor_gt 0.0732
_refine_ls_wR_factor_ref 0.0778
_reflns_number_gt 9428
_reflns_number_total 10769
_reflns_threshold_expression I>2\s(I)
_cod_data_source_file om034178gsi20030918_011235.cif
_cod_data_source_block compound(1)
_cod_depositor_comments
;
 Removing duplicate rows from the ATOM_TYPE loop.

 Antanas Vaitkus,
 2018-08-10

The following automatic conversions were performed:

'_symmetry_cell_setting' value 'Triclinic' changed to 'triclinic'
according to /home/saulius/struct/CIF-dictionaries/cif_core.dic
dictionary named 'cif_core.dic' version 2.4.1 from 2010-06-29.

Automatic conversion script
Id: cif_fix_values 1715 2011-07-08 13:25:40Z adriana 
;
_cod_database_code 4076241

loop_
_symmetry_equiv_pos_as_xyz
'x, y, z'
'-x, -y, -z'

loop_
_atom_site_label
_atom_site_type_symbol
_atom_site_fract_x
_atom_site_fract_y
_atom_site_fract_z
_atom_site_U_iso_or_equiv
_atom_site_adp_type
_atom_site_occupancy
_atom_site_symmetry_multiplicity
_atom_site_calc_flag
_atom_site_refinement_flags
Ru1 Ru 0.387752(12) 0.263899(12) 0.721962(8) 0.01987(6) Uani 1 1 d .
H1RU H 0.4864(18) 0.2545(18) 0.7667(11) 0.024(5) Uiso 1 1 d .
P1 P 0.40477(4) 0.06195(4) 0.74221(3) 0.02133(10) Uani 1 1 d .
P2 P 0.23876(4) 0.28947(4) 0.82434(3) 0.02030(10) Uani 1 1 d .
N1 N 0.39058(14) 0.48837(13) 0.62279(9) 0.0260(3) Uani 1 1 d .
N2 N 0.50810(14) 0.50766(13) 0.69868(9) 0.0267(3) Uani 1 1 d .
C1 C 0.43016(16) 0.43470(16) 0.68527(10) 0.0242(4) Uani 1 1 d .
C2 C 0.4650(2) 0.58814(18) 0.58404(12) 0.0382(5) Uani 1 1 d .
H2A H 0.4145 0.6536 0.5636 0.046 Uiso 1 1 calc R
H2B H 0.5295 0.5657 0.5435 0.046 Uiso 1 1 calc R
C3 C 0.5180(2) 0.61847(17) 0.64593(12) 0.0350(5) Uani 1 1 d .
H3A H 0.6038 0.6410 0.6283 0.042 Uiso 1 1 calc R
H3B H 0.4702 0.6825 0.6685 0.042 Uiso 1 1 calc R
C11 C 0.32795(18) 0.41955(17) 0.58696(10) 0.0276(4) Uani 1 1 d .
C12 C 0.22885(19) 0.46721(18) 0.55635(11) 0.0334(4) Uani 1 1 d .
C13 C 0.1680(2) 0.3951(2) 0.52417(13) 0.0404(5) Uani 1 1 d .
H13A H 0.1006 0.4268 0.5029 0.049 Uiso 1 1 calc R
C14 C 0.2027(2) 0.2787(2) 0.52220(13) 0.0401(5) Uani 1 1 d .
C15 C 0.3040(2) 0.23440(18) 0.55137(11) 0.0336(4) Uani 1 1 d .
H15A H 0.3283 0.1548 0.5504 0.040 Uiso 1 1 calc R
C16 C 0.37160(18) 0.30341(16) 0.58215(10) 0.0268(4) Uani 1 1 d .
C17 C 0.1875(2) 0.5938(2) 0.55573(14) 0.0443(6) Uani 1 1 d .
H17A H 0.0996 0.6014 0.5573 0.066 Uiso 1 1 calc R
H17B H 0.2305 0.6411 0.5104 0.066 Uiso 1 1 calc R
H17C H 0.2057 0.6207 0.5991 0.066 Uiso 1 1 calc R
C18 C 0.1333(3) 0.2029(2) 0.48811(18) 0.0634(8) Uani 1 1 d .
H18A H 0.1879 0.1407 0.4694 0.095 Uiso 1 1 calc R
H18B H 0.1017 0.2504 0.4471 0.095 Uiso 1 1 calc R
H18C H 0.0654 0.1684 0.5258 0.095 Uiso 1 1 calc R
C19 C 0.48349(17) 0.25848(17) 0.60940(10) 0.0272(4) Uani 1 1 d .
H19A H 0.5520 0.3122 0.5927 0.033 Uiso 1 1 calc R
H19B H 0.5097 0.1788 0.5995 0.033 Uiso 1 1 calc R
C21 C 0.57231(17) 0.49281(16) 0.75888(11) 0.0264(4) Uani 1 1 d .
C22 C 0.69111(18) 0.44477(17) 0.74764(12) 0.0322(4) Uani 1 1 d .
C23 C 0.75409(19) 0.43379(18) 0.80524(13) 0.0370(5) Uani 1 1 d .
H23A H 0.8350 0.4020 0.7980 0.044 Uiso 1 1 calc R
C24 C 0.70225(19) 0.46792(18) 0.87336(13) 0.0343(5) Uani 1 1 d .
C25 C 0.58595(18) 0.51852(17) 0.88127(12) 0.0319(4) Uani 1 1 d .
H25A H 0.5502 0.5441 0.9269 0.038 Uiso 1 1 calc R
C26 C 0.51971(17) 0.53317(16) 0.82500(11) 0.0268(4) Uani 1 1 d .
C27 C 0.7497(2) 0.4070(2) 0.67474(14) 0.0453(6) Uani 1 1 d .
H27A H 0.8344 0.3817 0.6756 0.068 Uiso 1 1 calc R
H27B H 0.7474 0.4725 0.6343 0.068 Uiso 1 1 calc R
H27C H 0.7052 0.3422 0.6669 0.068 Uiso 1 1 calc R
C28 C 0.7696(2) 0.4514(2) 0.93646(15) 0.0480(6) Uani 1 1 d .
H28A H 0.7191 0.4089 0.9810 0.072 Uiso 1 1 calc R
H28B H 0.7878 0.5277 0.9462 0.072 Uiso 1 1 calc R
H28C H 0.8459 0.4068 0.9232 0.072 Uiso 1 1 calc R
C29 C 0.39552(18) 0.59107(19) 0.83693(13) 0.0356(5) Uani 1 1 d .
H29A H 0.4003 0.6670 0.8519 0.053 Uiso 1 1 calc R
H29B H 0.3404 0.5419 0.8759 0.053 Uiso 1 1 calc R
H29C H 0.3647 0.6022 0.7907 0.053 Uiso 1 1 calc R
C31 C 0.33634(17) -0.01073(15) 0.68093(10) 0.0253(4) Uani 1 1 d .
C32 C 0.40436(19) -0.06056(17) 0.62163(11) 0.0302(4) Uani 1 1 d .
H32A H 0.4905 -0.0671 0.6154 0.036 Uiso 1 1 calc R
C33 C 0.3474(2) -0.10074(18) 0.57165(13) 0.0394(5) Uani 1 1 d .
H33A H 0.3951 -0.1327 0.5310 0.047 Uiso 1 1 calc R
C34 C 0.2224(2) -0.09450(19) 0.58074(14) 0.0440(6) Uani 1 1 d .
H34A H 0.1837 -0.1230 0.5469 0.053 Uiso 1 1 calc R
C35 C 0.1534(2) -0.0462(2) 0.63969(14) 0.0431(5) Uani 1 1 d .
H35A H 0.0671 -0.0428 0.6466 0.052 Uiso 1 1 calc R
C36 C 0.20953(18) -0.00279(18) 0.68864(12) 0.0325(4) Uani 1 1 d .
H36A H 0.1615 0.0326 0.7277 0.039 Uiso 1 1 calc R
C41 C 0.56119(16) -0.00399(16) 0.72616(10) 0.0244(4) Uani 1 1 d .
C42 C 0.66192(17) 0.06292(18) 0.69314(11) 0.0297(4) Uani 1 1 d .
H42A H 0.6518 0.1450 0.6800 0.036 Uiso 1 1 calc R
C43 C 0.77773(18) 0.0100(2) 0.67920(13) 0.0380(5) Uani 1 1 d .
H43A H 0.8458 0.0562 0.6557 0.046 Uiso 1 1 calc R
C44 C 0.79430(18) -0.1087(2) 0.69922(13) 0.0368(5) Uani 1 1 d .
H44A H 0.8736 -0.1438 0.6900 0.044 Uiso 1 1 calc R
C45 C 0.69492(19) -0.17664(18) 0.73280(12) 0.0338(4) Uani 1 1 d .
H45A H 0.7058 -0.2584 0.7467 0.041 Uiso 1 1 calc R
C46 C 0.57947(18) -0.12428(17) 0.74599(11) 0.0295(4) Uani 1 1 d .
H46A H 0.5116 -0.1710 0.7689 0.035 Uiso 1 1 calc R
C51 C 0.35052(16) -0.02337(15) 0.83476(10) 0.0241(4) Uani 1 1 d .
C52 C 0.27037(17) -0.11459(16) 0.85065(11) 0.0280(4) Uani 1 1 d .
H52A H 0.2419 -0.1399 0.8116 0.034 Uiso 1 1 calc R
C53 C 0.23167(18) -0.16899(17) 0.92386(12) 0.0328(4) Uani 1 1 d .
H53A H 0.1770 -0.2312 0.9343 0.039 Uiso 1 1 calc R
C54 C 0.27210(19) -0.13322(18) 0.98121(12) 0.0346(5) Uani 1 1 d .
H54A H 0.2437 -0.1694 1.0310 0.042 Uiso 1 1 calc R
C55 C 0.35426(19) -0.04445(17) 0.96606(11) 0.0318(4) Uani 1 1 d .
H55A H 0.3834 -0.0205 1.0053 0.038 Uiso 1 1 calc R
C56 C 0.39383(17) 0.00938(16) 0.89315(11) 0.0268(4) Uani 1 1 d .
H56A H 0.4512 0.0693 0.8829 0.032 Uiso 1 1 calc R
C61 C 0.15637(16) 0.43410(16) 0.82367(11) 0.0246(4) Uani 1 1 d .
C62 C 0.10996(17) 0.48226(17) 0.88788(12) 0.0295(4) Uani 1 1 d .
H62A H 0.1181 0.4394 0.9348 0.035 Uiso 1 1 calc R
C63 C 0.05210(19) 0.59192(18) 0.88414(13) 0.0384(5) Uani 1 1 d .
H63A H 0.0214 0.6233 0.9284 0.046 Uiso 1 1 calc R
C64 C 0.0390(2) 0.6553(2) 0.81655(14) 0.0491(6) Uani 1 1 d .
H64A H 0.0005 0.7307 0.8140 0.059 Uiso 1 1 calc R
C65 C 0.0822(2) 0.6084(2) 0.75263(14) 0.0484(6) Uani 1 1 d .
H65A H 0.0720 0.6511 0.7060 0.058 Uiso 1 1 calc R
C66 C 0.14059(18) 0.49884(18) 0.75612(12) 0.0337(4) Uani 1 1 d .
H66A H 0.1702 0.4677 0.7116 0.040 Uiso 1 1 calc R
C71 C 0.10516(16) 0.19837(15) 0.83442(10) 0.0227(4) Uani 1 1 d .
C72 C 0.02858(18) 0.22832(17) 0.78335(12) 0.0315(4) Uani 1 1 d .
H72A H 0.0437 0.2962 0.7469 0.038 Uiso 1 1 calc R
C73 C -0.06893(19) 0.16065(19) 0.78494(14) 0.0387(5) Uani 1 1 d .
H73A H -0.1201 0.1828 0.7499 0.046 Uiso 1 1 calc R
C74 C -0.09246(19) 0.06101(19) 0.83718(13) 0.0375(5) Uani 1 1 d .
H74A H -0.1600 0.0152 0.8387 0.045 Uiso 1 1 calc R
C75 C -0.01632(18) 0.02919(18) 0.88716(12) 0.0323(4) Uani 1 1 d .
H75A H -0.0312 -0.0397 0.9228 0.039 Uiso 1 1 calc R
C76 C 0.08174(16) 0.09662(16) 0.88601(11) 0.0257(4) Uani 1 1 d .
H76A H 0.1333 0.0732 0.9207 0.031 Uiso 1 1 calc R
C81 C 0.27344(16) 0.26663(15) 0.91831(10) 0.0232(4) Uani 1 1 d .
C82 C 0.39406(16) 0.28122(15) 0.92289(11) 0.0247(4) Uani 1 1 d .
H82A H 0.4526 0.3029 0.8787 0.030 Uiso 1 1 calc R
C83 C 0.42943(19) 0.26440(17) 0.99107(12) 0.0308(4) Uani 1 1 d .
H83A H 0.5116 0.2754 0.9931 0.037 Uiso 1 1 calc R
C84 C 0.3457(2) 0.23170(18) 1.05603(12) 0.0348(5) Uani 1 1 d .
H84A H 0.3706 0.2180 1.1025 0.042 Uiso 1 1 calc R
C85 C 0.22511(19) 0.21908(17) 1.05264(11) 0.0319(4) Uani 1 1 d .
H85A H 0.1670 0.1975 1.0971 0.038 Uiso 1 1 calc R
C86 C 0.18896(18) 0.23778(16) 0.98483(11) 0.0271(4) Uani 1 1 d .
H86A H 0.1057 0.2309 0.9834 0.033 Uiso 1 1 calc R

loop_
_atom_site_aniso_label
_atom_site_aniso_U_11
_atom_site_aniso_U_22
_atom_site_aniso_U_33
_atom_site_aniso_U_23
_atom_site_aniso_U_13
_atom_site_aniso_U_12
Ru1 0.02251(8) 0.01562(8) 0.01922(8) -0.00143(5) -0.00019(5) -0.00044(5)
P1 0.0232(2) 0.0162(2) 0.0227(2) -0.00262(17) -0.00057(17) -0.00055(16)
P2 0.0213(2) 0.0166(2) 0.0209(2) -0.00219(17) -0.00019(17) -0.00052(16)
N1 0.0334(8) 0.0178(8) 0.0242(8) 0.0011(6) -0.0038(6) -0.0008(6)
N2 0.0339(8) 0.0176(8) 0.0258(8) 0.0020(6) -0.0031(6) -0.0048(6)
C1 0.0261(9) 0.0201(9) 0.0233(9) -0.0031(7) 0.0006(7) 0.0024(7)
C2 0.0589(14) 0.0227(10) 0.0294(11) 0.0049(8) -0.0051(10) -0.0110(9)
C3 0.0452(12) 0.0209(10) 0.0357(11) 0.0060(8) -0.0073(9) -0.0079(8)
C11 0.0345(10) 0.0239(10) 0.0219(9) -0.0007(7) -0.0024(7) -0.0001(7)
C12 0.0429(12) 0.0293(11) 0.0265(10) -0.0018(8) -0.0075(9) 0.0037(8)
C13 0.0467(13) 0.0387(13) 0.0383(12) -0.0036(10) -0.0182(10) 0.0051(10)
C14 0.0538(13) 0.0355(12) 0.0346(12) -0.0037(9) -0.0183(10) -0.0025(10)
C15 0.0465(12) 0.0263(10) 0.0281(10) -0.0039(8) -0.0088(9) 0.0011(8)
C16 0.0352(10) 0.0234(9) 0.0181(9) -0.0002(7) 0.0004(7) -0.0008(7)
C17 0.0542(14) 0.0327(12) 0.0473(14) -0.0057(10) -0.0180(11) 0.0115(10)
C18 0.086(2) 0.0461(16) 0.075(2) -0.0149(14) -0.0502(17) 0.0006(14)
C19 0.0338(10) 0.0225(9) 0.0205(9) -0.0020(7) 0.0036(7) 0.0010(7)
C21 0.0297(9) 0.0183(9) 0.0294(10) -0.0001(7) -0.0037(7) -0.0049(7)
C22 0.0329(10) 0.0235(10) 0.0372(11) -0.0036(8) -0.0014(8) -0.0007(8)
C23 0.0299(10) 0.0297(11) 0.0502(14) -0.0035(9) -0.0085(9) 0.0006(8)
C24 0.0382(11) 0.0240(10) 0.0426(12) 0.0010(9) -0.0146(9) -0.0098(8)
C25 0.0372(11) 0.0252(10) 0.0335(11) -0.0045(8) -0.0045(8) -0.0107(8)
C26 0.0269(9) 0.0199(9) 0.0320(10) -0.0031(7) -0.0016(7) -0.0061(7)
C27 0.0412(13) 0.0435(14) 0.0458(14) -0.0086(11) 0.0027(10) 0.0050(10)
C28 0.0524(14) 0.0379(13) 0.0596(16) -0.0002(11) -0.0278(12) -0.0097(10)
C29 0.0312(10) 0.0321(11) 0.0437(13) -0.0123(9) -0.0015(9) -0.0038(8)
C31 0.0305(9) 0.0172(9) 0.0267(10) -0.0015(7) -0.0038(7) -0.0010(7)
C32 0.0377(11) 0.0219(10) 0.0296(10) -0.0048(8) -0.0042(8) 0.0039(8)
C33 0.0603(14) 0.0254(11) 0.0344(12) -0.0092(9) -0.0126(10) 0.0056(9)
C34 0.0624(15) 0.0293(12) 0.0487(14) -0.0102(10) -0.0267(12) -0.0032(10)
C35 0.0415(12) 0.0378(13) 0.0542(15) -0.0056(11) -0.0190(11) -0.0067(9)
C36 0.0317(10) 0.0290(10) 0.0369(11) -0.0062(9) -0.0057(8) -0.0020(8)
C41 0.0261(9) 0.0221(9) 0.0244(9) -0.0054(7) -0.0031(7) 0.0010(7)
C42 0.0274(10) 0.0267(10) 0.0336(11) -0.0051(8) -0.0027(8) -0.0011(7)
C43 0.0252(10) 0.0396(12) 0.0485(13) -0.0098(10) -0.0025(9) -0.0040(8)
C44 0.0266(10) 0.0410(12) 0.0439(13) -0.0142(10) -0.0064(9) 0.0080(8)
C45 0.0355(11) 0.0262(10) 0.0388(12) -0.0073(9) -0.0062(9) 0.0075(8)
C46 0.0294(10) 0.0237(10) 0.0332(11) -0.0046(8) -0.0021(8) 0.0014(7)
C51 0.0253(9) 0.0172(9) 0.0266(9) -0.0028(7) 0.0003(7) 0.0035(7)
C52 0.0316(10) 0.0204(9) 0.0291(10) -0.0028(7) -0.0003(8) -0.0007(7)
C53 0.0354(11) 0.0216(10) 0.0354(11) -0.0003(8) 0.0037(8) -0.0024(8)
C54 0.0431(12) 0.0253(10) 0.0275(10) 0.0024(8) 0.0040(8) 0.0039(8)
C55 0.0400(11) 0.0258(10) 0.0284(10) -0.0044(8) -0.0063(8) 0.0060(8)
C56 0.0297(9) 0.0191(9) 0.0293(10) -0.0023(7) -0.0029(7) 0.0029(7)
C61 0.0211(8) 0.0197(9) 0.0307(10) -0.0040(7) 0.0004(7) -0.0018(6)
C62 0.0283(10) 0.0236(10) 0.0336(11) -0.0059(8) 0.0018(8) -0.0014(7)
C63 0.0383(11) 0.0265(11) 0.0442(13) -0.0117(9) 0.0095(9) 0.0024(8)
C64 0.0539(14) 0.0271(12) 0.0522(15) -0.0007(10) 0.0113(11) 0.0165(10)
C65 0.0559(15) 0.0360(13) 0.0415(13) 0.0057(10) 0.0012(11) 0.0189(11)
C66 0.0362(11) 0.0270(10) 0.0323(11) -0.0024(8) 0.0016(8) 0.0064(8)
C71 0.0226(8) 0.0195(9) 0.0252(9) -0.0067(7) -0.0008(7) 0.0010(6)
C72 0.0348(10) 0.0247(10) 0.0355(11) -0.0012(8) -0.0116(8) -0.0002(8)
C73 0.0360(11) 0.0327(12) 0.0524(14) -0.0065(10) -0.0209(10) -0.0006(9)
C74 0.0290(10) 0.0327(11) 0.0529(14) -0.0089(10) -0.0088(9) -0.0075(8)
C75 0.0312(10) 0.0272(10) 0.0360(11) -0.0015(8) -0.0018(8) -0.0073(8)
C76 0.0251(9) 0.0241(9) 0.0263(10) -0.0037(7) -0.0013(7) -0.0020(7)
C81 0.0278(9) 0.0159(8) 0.0250(9) -0.0040(7) -0.0029(7) -0.0005(7)
C82 0.0284(9) 0.0186(9) 0.0263(9) -0.0041(7) -0.0031(7) -0.0006(7)
C83 0.0370(11) 0.0232(10) 0.0349(11) -0.0053(8) -0.0129(8) -0.0009(8)
C84 0.0529(13) 0.0257(10) 0.0274(11) -0.0045(8) -0.0122(9) 0.0003(9)
C85 0.0460(12) 0.0221(10) 0.0242(10) -0.0034(8) 0.0007(8) -0.0022(8)
C86 0.0314(10) 0.0221(9) 0.0262(10) -0.0052(7) -0.0005(7) -0.0012(7)

loop_
_atom_type_symbol
_atom_type_description
_atom_type_scat_dispersion_real
_atom_type_scat_dispersion_imag
_atom_type_scat_source
C C 0.0033 0.0016 'International Tables Vol C Tables 4.2.6.8 and 6.1.1.4'
H H 0.0000 0.0000 'International Tables Vol C Tables 4.2.6.8 and 6.1.1.4'
N N 0.0061 0.0033 'International Tables Vol C Tables 4.2.6.8 and 6.1.1.4'
P P 0.1023 0.0942 'International Tables Vol C Tables 4.2.6.8 and 6.1.1.4'
Ru Ru -1.2594 0.8363 'International Tables Vol C Tables 4.2.6.8 and 6.1.1.4'

loop_
_geom_angle_atom_site_label_1
_geom_angle_atom_site_label_2
_geom_angle_atom_site_label_3
_geom_angle
H1RU Ru1 C1 88.0(8)
H1RU Ru1 C19 104.8(8)
C1 Ru1 C19 78.24(7)
H1RU Ru1 P2 91.7(8)
C1 Ru1 P2 98.37(5)
C19 Ru1 P2 162.94(5)
H1RU Ru1 P1 83.7(8)
C1 Ru1 P1 161.00(5)
C19 Ru1 P1 87.37(5)
P2 Ru1 P1 98.937(16)
C31 P1 C51 102.99(9)
C31 P1 C41 100.01(8)
C51 P1 C41 97.06(8)
C31 P1 Ru1 115.25(6)
C51 P1 Ru1 121.27(6)
C41 P1 Ru1 116.72(6)
C81 P2 C71 104.05(8)
C81 P2 C61 100.06(8)
C71 P2 C61 97.99(8)
C81 P2 Ru1 121.12(6)
C71 P2 Ru1 112.60(6)
C61 P2 Ru1 117.70(6)
C1 N1 C11 117.59(15)
C1 N1 C2 111.93(16)
C11 N1 C2 124.21(16)
C1 N2 C21 128.08(16)
C1 N2 C3 112.72(16)
C21 N2 C3 119.04(15)
N2 C1 N1 106.24(16)
N2 C1 Ru1 135.59(14)
N1 C1 Ru1 116.92(13)
N1 C2 C3 101.38(16)
N2 C3 C2 101.91(16)
C12 C11 C16 121.66(19)
C12 C11 N1 120.38(17)
C16 C11 N1 117.95(17)
C11 C12 C13 118.19(19)
C11 C12 C17 122.2(2)
C13 C12 C17 119.61(19)
C14 C13 C12 122.2(2)
C13 C14 C15 118.3(2)
C13 C14 C18 120.7(2)
C15 C14 C18 121.0(2)
C14 C15 C16 122.2(2)
C15 C16 C11 117.19(18)
C15 C16 C19 122.39(18)
C11 C16 C19 120.41(18)
C16 C19 Ru1 89.61(11)
C26 C21 C22 121.20(18)
C26 C21 N2 120.19(17)
C22 C21 N2 118.46(18)
C23 C22 C21 118.25(19)
C23 C22 C27 120.80(19)
C21 C22 C27 121.0(2)
C22 C23 C24 122.10(19)
C25 C24 C23 117.73(19)
C25 C24 C28 120.6(2)
C23 C24 C28 121.7(2)
C24 C25 C26 122.4(2)
C25 C26 C21 118.17(18)
C25 C26 C29 119.47(18)
C21 C26 C29 122.36(18)
C32 C31 C36 118.12(18)
C32 C31 P1 123.55(15)
C36 C31 P1 117.84(15)
C33 C32 C31 120.82(19)
C34 C33 C32 120.5(2)
C33 C34 C35 119.4(2)
C34 C35 C36 120.5(2)
C35 C36 C31 120.6(2)
C42 C41 C46 118.45(17)
C42 C41 P1 121.66(14)
C46 C41 P1 119.88(14)
C41 C42 C43 120.24(19)
C44 C43 C42 120.6(2)
C43 C44 C45 119.90(18)
C46 C45 C44 119.54(19)
C45 C46 C41 121.24(19)
C52 C51 C56 118.56(17)
C52 C51 P1 125.67(15)
C56 C51 P1 115.77(14)
C51 C52 C53 120.16(19)
C54 C53 C52 120.62(19)
C53 C54 C55 119.86(19)
C54 C55 C56 119.7(2)
C55 C56 C51 121.03(18)
C66 C61 C62 117.64(17)
C66 C61 P2 119.02(14)
C62 C61 P2 123.34(15)
C63 C62 C61 121.1(2)
C64 C63 C62 120.4(2)
C63 C64 C65 119.5(2)
C64 C65 C66 120.3(2)
C61 C66 C65 121.1(2)
C76 C71 C72 117.81(17)
C76 C71 P2 124.05(14)
C72 C71 P2 117.94(14)
C73 C72 C71 121.12(19)
C74 C73 C72 120.5(2)
C75 C74 C73 119.01(19)
C74 C75 C76 120.86(19)
C75 C76 C71 120.65(18)
C82 C81 C86 117.83(17)
C82 C81 P2 116.69(14)
C86 C81 P2 125.48(14)
C83 C82 C81 120.96(18)
C84 C83 C82 120.41(19)
C83 C84 C85 119.40(19)
C86 C85 C84 120.37(19)
C85 C86 C81 120.96(18)

loop_
_geom_bond_atom_site_label_1
_geom_bond_atom_site_label_2
_geom_bond_distance
Ru1 H1RU 1.507(19)
Ru1 C1 2.0446(18)
Ru1 C19 2.1614(18)
Ru1 P2 2.3110(5)
Ru1 P1 2.3186(5)
P1 C31 1.844(2)
P1 C51 1.8439(19)
P1 C41 1.8560(18)
P2 C81 1.8457(19)
P2 C71 1.8562(18)
P2 C61 1.8655(18)
N1 C1 1.370(2)
N1 C11 1.428(3)
N1 C2 1.472(2)
N2 C1 1.348(2)
N2 C21 1.437(2)
N2 C3 1.479(2)
C2 C3 1.505(3)
C11 C12 1.395(3)
C11 C16 1.418(3)
C12 C13 1.398(3)
C12 C17 1.514(3)
C13 C14 1.389(3)
C14 C15 1.393(3)
C14 C18 1.511(3)
C15 C16 1.405(3)
C16 C19 1.482(3)
C21 C26 1.397(3)
C21 C22 1.400(3)
C22 C23 1.389(3)
C22 C27 1.507(3)
C23 C24 1.396(3)
C24 C25 1.386(3)
C24 C28 1.506(3)
C25 C26 1.390(3)
C26 C29 1.499(3)
C31 C32 1.398(3)
C31 C36 1.400(3)
C32 C33 1.391(3)
C33 C34 1.379(3)
C34 C35 1.388(4)
C35 C36 1.389(3)
C41 C42 1.391(3)
C41 C46 1.399(3)
C42 C43 1.395(3)
C43 C44 1.379(3)
C44 C45 1.388(3)
C45 C46 1.388(3)
C51 C52 1.392(3)
C51 C56 1.399(3)
C52 C53 1.397(3)
C53 C54 1.380(3)
C54 C55 1.386(3)
C55 C56 1.392(3)
C61 C66 1.392(3)
C61 C62 1.398(3)
C62 C63 1.391(3)
C63 C64 1.379(3)
C64 C65 1.379(3)
C65 C66 1.393(3)
C71 C76 1.395(3)
C71 C72 1.399(3)
C72 C73 1.385(3)
C73 C74 1.384(3)
C74 C75 1.381(3)
C75 C76 1.390(3)
C81 C82 1.399(3)
C81 C86 1.402(3)
C82 C83 1.389(3)
C83 C84 1.384(3)
C84 C85 1.388(3)
C85 C86 1.386(3)
